data_2210634
loop_
_publ_author_name
'Ali, Hapipah M.'
'Najwa, Mohd Idris'
'Xie, Ming-Jin'
'Ng, Seik Weng'

_publ_section_title
;
 5-Chloro-1<i>H</i>-indole-3-carbaldehyde benzoylhydrazone
;
_journal_coeditor_code HB2146
_journal_issue 10
_journal_name_full 'Acta Crystallographica Section E'
_journal_page_first o4529
_journal_page_last o4530
_journal_paper_doi 10.1107/S1600536806037184
_journal_volume 62
_journal_year 2006
_chemical_formula_iupac 'C16 H12 Cl N3 O'
_chemical_formula_moiety 'C16 H12 Cl N3 O'
_chemical_formula_sum 'C16 H12 Cl N3 O'
_chemical_formula_weight 297.74
_chemical_name_systematic
;
5-Chloro-1H-indole-3-carbaldehyde benzoylhydrazone
;
_space_group_IT_number 14
_symmetry_cell_setting monoclinic
_symmetry_space_group_name_Hall '-P 2ybc'
_symmetry_space_group_name_H-M 'P 1 21/c 1'
_atom_sites_solution_hydrogens mixed
_atom_sites_solution_primary direct
_atom_sites_solution_secondary difmap
_audit_creation_method SHELXL-97
_cell_angle_alpha 90.00
_cell_angle_beta 95.3360(10)
_cell_angle_gamma 90.00
_cell_formula_units_Z 4
_cell_length_a 11.0860(9)
_cell_length_b 5.9337(5)
_cell_length_c 21.625(2)
_cell_measurement_reflns_used 3511
_cell_measurement_temperature 295(2)
_cell_measurement_theta_max 25.7
_cell_measurement_theta_min 2.5
_cell_volume 1416.3(2)
_computing_cell_refinement 'SAINT (Bruker, 2004)'
_computing_data_collection 'APEXII (Bruker, 2004)'
_computing_data_reduction SAINT
_computing_molecular_graphics 'X-SEED (Barbour, 2001)'
_computing_publication_material SHELXL97
_computing_structure_refinement 'SHELXL97 (Sheldrick, 1997)'
_computing_structure_solution 'SHELXS97 (Sheldrick, 1997)'
_diffrn_ambient_temperature 295(2)
_diffrn_measured_fraction_theta_full 1.00
_diffrn_measured_fraction_theta_max 1.00
_diffrn_measurement_device_type 'Bruker APEX-II CCD'
_diffrn_measurement_method \w
_diffrn_radiation_monochromator graphite
_diffrn_radiation_source 'fine-focus sealed tube'
_diffrn_radiation_type MoK\a
_diffrn_radiation_wavelength 0.71073
_diffrn_reflns_av_R_equivalents 0.0227
_diffrn_reflns_av_sigmaI/netI 0.0205
_diffrn_reflns_limit_h_max 14
_diffrn_reflns_limit_h_min -14
_diffrn_reflns_limit_k_max 7
_diffrn_reflns_limit_k_min -7
_diffrn_reflns_limit_l_max 27
_diffrn_reflns_limit_l_min -27
_diffrn_reflns_number 12576
_diffrn_reflns_theta_full 27.1
_diffrn_reflns_theta_max 27.1
_diffrn_reflns_theta_min 1.8
_diffrn_standards_decay_% 0
_diffrn_standards_interval_count 0
_diffrn_standards_interval_time 0
_diffrn_standards_number 0
_exptl_absorpt_coefficient_mu 0.271
_exptl_absorpt_correction_type none
_exptl_crystal_colour Yellow
_exptl_crystal_density_diffrn 1.396
_exptl_crystal_density_method 'not measured'
_exptl_crystal_description Block
_exptl_crystal_F_000 616
_exptl_crystal_size_max 0.34
_exptl_crystal_size_mid 0.30
_exptl_crystal_size_min 0.24
_refine_diff_density_max 0.20
_refine_diff_density_min -0.25
_refine_ls_extinction_method none
_refine_ls_goodness_of_fit_ref 1.04
_refine_ls_hydrogen_treatment mixed
_refine_ls_matrix_type full
_refine_ls_number_parameters 198
_refine_ls_number_reflns 3131
_refine_ls_number_restraints 2
_refine_ls_restrained_S_all 1.04
_refine_ls_R_factor_all 0.052
_refine_ls_R_factor_gt 0.037
_refine_ls_shift/su_max 0.001
_refine_ls_shift/su_mean 0.000
_refine_ls_structure_factor_coef Fsqd
_refine_ls_weighting_details 'calc w=1/[\s^2^(Fo^2^)+(0.0525P)^2^+0.2701P] where P=(Fo^2^+2Fc^2^)/3'
_refine_ls_weighting_scheme calc
_refine_ls_wR_factor_gt 0.095
_refine_ls_wR_factor_ref 0.106
_reflns_number_gt 2404
_reflns_number_total 3131
_reflns_threshold_expression I>2\s(I)
_cod_data_source_file hb2146.cif
_cod_data_source_block I
_cod_depositor_comments
;
The following automatic conversions were performed:
'_symmetry_cell_setting' value 'Monoclinic' changed to 'monoclinic'
according to '/home/saulius/struct/CIF-dictionaries/cif_core.dic'
dictionary named 'cif_core.dic' version 2.4.1 from
2010-06-29.

'_exptl_absorpt_correction_type' value 'None' changed to
'none' according to '/home/saulius/struct/CIF-dictionaries/cif_core.dic'
dictionary named 'cif_core.dic' version 2.4.1 from 2010-06-29.

Automatic conversion script
Id: cif_fix_enum 1527 2010-12-29 10:47:43Z saulius 

The following automatic conversions were performed:

'_symmetry_cell_setting' value 'Monoclinic' changed to 'monoclinic'
according to /home/saulius/struct/CIF-dictionaries/cif_core.dic
dictionary named 'cif_core.dic' version 2.4.1 from
2010-06-29.

'_exptl_absorpt_correction_type' value 'None' changed to
'none' according to
/home/saulius/struct/CIF-dictionaries/cif_core.dic dictionary named
'cif_core.dic' version 2.4.1 from 2010-06-29.

Automatic conversion script
Id: cif_fix_values 1715 2011-07-08 13:25:40Z adriana 

The following automatic conversions were performed:

'_atom_sites_solution_hydrogens' value 'difmap and geom' was changed
to 'mixed'.

Automatic conversion script
Id: cif_fix_values 6452 2018-10-05 10:23:21Z andrius 
;
_cod_original_sg_symbol_H-M 'P 21/c'
_cod_database_code 2210634
_cod_database_fobs_code 2210634

loop_
_symmetry_equiv_pos_as_xyz
'x, y, z'
'-x, y+1/2, -z+1/2'
'-x, -y, -z'
'x, -y-1/2, z-1/2'

loop_
_atom_site_type_symbol
_atom_site_label
_atom_site_fract_x
_atom_site_fract_y
_atom_site_fract_z
_atom_site_U_iso_or_equiv
_atom_site_adp_type
_atom_site_calc_flag
_atom_site_refinement_flags
_atom_site_occupancy
Cl Cl1 0.58021(5) 0.02346(9) 0.66464(2) 0.07121(19) Uani d . 1
O O1 0.91244(10) 0.8269(2) 0.44111(4) 0.0502(3) Uani d . 1
N N1 0.91379(13) 0.7961(2) 0.54393(5) 0.0443(3) Uani d D 1
N N2 0.86470(12) 0.7135(2) 0.59648(5) 0.0412(3) Uani d . 1
N N3 0.85821(13) 0.7094(2) 0.80865(6) 0.0451(3) Uani d D 1
C C1 0.79003(14) 0.5325(3) 0.78332(6) 0.0395(3) Uani d . 1
C C2 0.73001(16) 0.3617(3) 0.81168(7) 0.0501(4) Uani d . 1
H H2 0.7326 0.3524 0.8547 0.060 Uiso calc R 1
C C3 0.66675(16) 0.2067(3) 0.77441(8) 0.0529(4) Uani d . 1
H H3 0.6253 0.0907 0.7922 0.063 Uiso calc R 1
C C4 0.66437(14) 0.2225(3) 0.70995(8) 0.0464(4) Uani d . 1
C C5 0.72548(13) 0.3873(3) 0.68071(7) 0.0410(4) Uani d . 1
H H5 0.7239 0.3922 0.6377 0.049 Uiso calc R 1
C C6 0.78986(13) 0.5467(3) 0.71789(6) 0.0358(3) Uani d . 1
C C7 0.86357(13) 0.7388(3) 0.70567(6) 0.0373(3) Uani d . 1
C C8 0.90156(14) 0.8312(3) 0.76245(7) 0.0429(4) Uani d . 1
H H8 0.9500 0.9588 0.7683 0.051 Uiso calc R 1
C C9 0.90033(14) 0.8142(3) 0.64702(6) 0.0400(3) Uani d . 1
H H9 0.9510 0.9387 0.6459 0.048 Uiso calc R 1
C C10 0.87112(14) 0.7348(3) 0.48638(6) 0.0390(3) Uani d . 1
C C11 0.77271(13) 0.5626(3) 0.47782(6) 0.0375(3) Uani d . 1
C C12 0.77793(15) 0.3589(3) 0.50966(7) 0.0445(4) Uani d . 1
H H12 0.8449 0.3249 0.5372 0.053 Uiso calc R 1
C C13 0.68363(17) 0.2071(3) 0.50032(8) 0.0533(4) Uani d . 1
H H13 0.6874 0.0702 0.5214 0.064 Uiso calc R 1
C C14 0.58379(16) 0.2580(3) 0.45985(8) 0.0556(5) Uani d . 1
H H14 0.5196 0.1567 0.4544 0.067 Uiso calc R 1
C C15 0.57861(15) 0.4580(3) 0.42737(8) 0.0537(4) Uani d . 1
H H15 0.5115 0.4908 0.3998 0.064 Uiso calc R 1
C C16 0.67332(14) 0.6102(3) 0.43578(7) 0.0448(4) Uani d . 1
H H16 0.6705 0.7441 0.4133 0.054 Uiso calc R 1
H H1N 0.9691(13) 0.898(3) 0.5461(9) 0.062(6) Uiso d D 1
H H3N 0.8710(18) 0.735(3) 0.8480(5) 0.067(6) Uiso d D 1

loop_
_atom_site_aniso_label
_atom_site_aniso_U_11
_atom_site_aniso_U_22
_atom_site_aniso_U_33
_atom_site_aniso_U_12
_atom_site_aniso_U_13
_atom_site_aniso_U_23
Cl1 0.0706(3) 0.0680(3) 0.0728(3) -0.0299(3) -0.0049(3) 0.0029(2)
O1 0.0607(7) 0.0655(8) 0.0244(5) -0.0205(6) 0.0049(5) 0.0045(5)
N1 0.0519(8) 0.0562(8) 0.0247(6) -0.0209(7) 0.0034(5) 0.0048(6)
N2 0.0481(7) 0.0530(8) 0.0228(6) -0.0134(6) 0.0046(5) 0.0040(5)
N3 0.0550(8) 0.0588(8) 0.0215(6) 0.0022(7) 0.0035(5) -0.0007(6)
C1 0.0408(8) 0.0506(9) 0.0274(7) 0.0071(7) 0.0051(6) 0.0029(6)
C2 0.0572(10) 0.0619(11) 0.0336(8) 0.0051(8) 0.0164(7) 0.0125(8)
C3 0.0548(10) 0.0559(10) 0.0503(10) -0.0035(8) 0.0171(8) 0.0133(8)
C4 0.0421(8) 0.0510(9) 0.0460(9) -0.0052(7) 0.0042(7) 0.0034(7)
C5 0.0403(8) 0.0518(9) 0.0305(7) -0.0025(7) 0.0014(6) 0.0040(7)
C6 0.0353(7) 0.0463(8) 0.0259(7) 0.0027(6) 0.0036(5) 0.0048(6)
C7 0.0405(8) 0.0458(8) 0.0251(7) -0.0021(7) 0.0008(6) 0.0012(6)
C8 0.0471(9) 0.0498(9) 0.0314(7) -0.0031(7) 0.0024(6) -0.0017(7)
C9 0.0456(8) 0.0445(8) 0.0292(7) -0.0103(7) 0.0005(6) 0.0028(6)
C10 0.0442(8) 0.0481(9) 0.0249(7) -0.0057(7) 0.0032(6) 0.0020(6)
C11 0.0426(8) 0.0449(8) 0.0255(7) -0.0051(7) 0.0064(6) -0.0045(6)
C12 0.0508(9) 0.0473(9) 0.0355(8) -0.0030(7) 0.0044(7) -0.0011(7)
C13 0.0684(11) 0.0456(9) 0.0474(9) -0.0119(8) 0.0129(8) -0.0070(8)
C14 0.0538(10) 0.0647(11) 0.0499(10) -0.0204(9) 0.0140(8) -0.0191(9)
C15 0.0430(9) 0.0760(12) 0.0416(9) -0.0034(8) 0.0009(7) -0.0149(9)
C16 0.0493(9) 0.0527(9) 0.0322(7) -0.0018(7) 0.0030(6) -0.0046(7)

loop_
_atom_type_symbol
_atom_type_description
_atom_type_scat_dispersion_real
_atom_type_scat_dispersion_imag
_atom_type_scat_source
C C 0.0033 0.0016 'International Tables Vol C Tables 4.2.6.8 and 6.1.1.4'
H H 0.0000 0.0000 'International Tables Vol C Tables 4.2.6.8 and 6.1.1.4'
N N 0.0061 0.0033 'International Tables Vol C Tables 4.2.6.8 and 6.1.1.4'
O O 0.0106 0.0060 'International Tables Vol C Tables 4.2.6.8 and 6.1.1.4'
Cl Cl 0.1484 0.1585 'International Tables Vol C Tables 4.2.6.8 and 6.1.1.4'

loop_
_geom_angle_atom_site_label_1
_geom_angle_atom_site_label_2
_geom_angle_atom_site_label_3
_geom_angle
_geom_angle_publ_flag
C10 N1 N2 122.06(13) no
C10 N1 H1N 115.5(13) no
N2 N1 H1N 122.3(13) no
C9 N2 N1 114.87(13) no
C8 N3 C1 109.39(12) no
C8 N3 H3N 126.6(14) no
C1 N3 H3N 124.0(14) no
N3 C1 C2 130.52(14) no
N3 C1 C6 107.55(13) no
C2 C1 C6 121.93(15) no
C3 C2 C1 118.07(14) no
C3 C2 H2 121.0 no
C1 C2 H2 121.0 no
C2 C3 C4 120.22(15) no
C2 C3 H3 119.9 no
C4 C3 H3 119.9 no
C5 C4 C3 122.84(16) no
C5 C4 Cl1 118.84(12) no
C3 C4 Cl1 118.32(13) no
C4 C5 C6 117.68(13) no
C4 C5 H5 121.2 no
C6 C5 H5 121.2 no
C5 C6 C1 119.24(13) no
C5 C6 C7 134.38(13) no
C1 C6 C7 106.37(13) no
C8 C7 C9 125.08(15) no
C8 C7 C6 106.48(12) no
C9 C7 C6 128.27(13) no
N3 C8 C7 110.19(15) no
N3 C8 H8 124.9 no
C7 C8 H8 124.9 no
N2 C9 C7 121.27(14) no
N2 C9 H9 119.4 no
C7 C9 H9 119.4 no
O1 C10 N1 119.16(14) no
O1 C10 C11 121.38(13) no
N1 C10 C11 119.45(12) no
C12 C11 C16 119.64(15) no
C12 C11 C10 122.50(14) no
C16 C11 C10 117.86(14) no
C13 C12 C11 119.94(16) no
C13 C12 H12 120.0 no
C11 C12 H12 120.0 no
C12 C13 C14 120.13(17) no
C12 C13 H13 119.9 no
C14 C13 H13 119.9 no
C15 C14 C13 120.34(16) no
C15 C14 H14 119.8 no
C13 C14 H14 119.8 no
C14 C15 C16 120.00(17) no
C14 C15 H15 120.0 no
C16 C15 H15 120.0 no
C15 C16 C11 119.91(16) no
C15 C16 H16 120.0 no
C11 C16 H16 120.0 no

loop_
_geom_bond_atom_site_label_1
_geom_bond_atom_site_label_2
_geom_bond_distance
_geom_bond_publ_flag
Cl1 C4 1.7478(17) no
O1 C10 1.2451(17) no
N1 C10 1.3400(18) no
N1 N2 1.3938(16) no
N1 H1N 0.860(10) no
N2 C9 1.2755(19) no
N3 C8 1.357(2) no
N3 C1 1.377(2) no
N3 H3N 0.860(10) no
C1 C2 1.386(2) no
C1 C6 1.4174(19) no
C2 C3 1.372(2) no
C2 H2 0.9300 no
C3 C4 1.395(2) no
C3 H3 0.9300 no
C4 C5 1.377(2) no
C5 C6 1.394(2) no
C5 H5 0.9300 no
C6 C7 1.441(2) no
C7 C8 1.375(2) no
C7 C9 1.4393(19) no
C8 H8 0.9300 no
C9 H9 0.9300 no
C10 C11 1.494(2) no
C11 C12 1.389(2) no
C11 C16 1.391(2) no
C12 C13 1.381(2) no
C12 H12 0.9300 no
C13 C14 1.379(3) no
C13 H13 0.9300 no
C14 C15 1.378(3) no
C14 H14 0.9300 no
C15 C16 1.384(2) no
C15 H15 0.9300 no
C16 H16 0.9300 no

loop_
_geom_hbond_atom_site_label_D
_geom_hbond_atom_site_label_H
_geom_hbond_atom_site_label_A
_geom_hbond_site_symmetry_A
_geom_hbond_distance_DH
_geom_hbond_distance_HA
_geom_hbond_distance_DA
_geom_hbond_angle_DHA
_geom_hbond_publ_flag
N1 H1N O1 3_776 0.860(10) 2.100(10) 2.950(2) 172(2) yes
N3 H3N O1 4_576 0.860(10) 2.060(10) 2.880(2) 159(2) yes

loop_
_geom_torsion_atom_site_label_1
_geom_torsion_atom_site_label_2
_geom_torsion_atom_site_label_3
_geom_torsion_atom_site_label_4
_geom_torsion
_geom_torsion_publ_flag
C10 N1 N2 C9 -168.78(15) no
C8 N3 C1 C2 178.61(16) no
C8 N3 C1 C6 -0.70(18) no
N3 C1 C2 C3 179.20(16) no
C6 C1 C2 C3 -1.6(2) no
C1 C2 C3 C4 0.3(3) no
C2 C3 C4 C5 1.2(3) no
C2 C3 C4 Cl1 -178.90(13) no
C3 C4 C5 C6 -1.4(2) no
Cl1 C4 C5 C6 178.69(12) no
C4 C5 C6 C1 0.2(2) no
C4 C5 C6 C7 179.62(16) no
N3 C1 C6 C5 -179.26(13) no
C2 C1 C6 C5 1.4(2) no
N3 C1 C6 C7 1.14(16) no
C2 C1 C6 C7 -178.25(14) no
C5 C6 C7 C8 179.33(17) no
C1 C6 C7 C8 -1.15(17) no
C5 C6 C7 C9 -5.2(3) no
C1 C6 C7 C9 174.30(15) no
C1 N3 C8 C7 -0.04(19) no
C9 C7 C8 N3 -174.89(14) no
C6 C7 C8 N3 0.76(18) no
N1 N2 C9 C7 -176.01(14) no
C8 C7 C9 N2 177.16(16) no
C6 C7 C9 N2 2.5(3) no
N2 N1 C10 O1 174.63(14) no
N2 N1 C10 C11 -3.6(2) no
O1 C10 C11 C12 132.90(16) no
N1 C10 C11 C12 -48.9(2) no
O1 C10 C11 C16 -46.5(2) no
N1 C10 C11 C16 131.69(16) no
C16 C11 C12 C13 -1.2(2) no
C10 C11 C12 C13 179.35(14) no
C11 C12 C13 C14 -0.6(2) no
C12 C13 C14 C15 1.5(3) no
C13 C14 C15 C16 -0.7(3) no
C14 C15 C16 C11 -1.1(2) no
C12 C11 C16 C15 2.1(2) no
C10 C11 C16 C15 -178.50(14) no

loop_
_cod_related_entry_id
_cod_related_entry_database
_cod_related_entry_code
1 ChemSpider 21178633
